data_7100876
loop_
_publ_author_name
'Mercouri Kanatzidis'
'Duck-Young Chung'
'Jun-Ho Kim'

_publ_section_title
;
A New Homologous Series A2[M5+nSe9+n] (A = Rb, Cs; M =
Bi, Ag, Cd) and its members ?-CsBi3Se5, Rb2CdBi6Se11, CsAg0.5Bi3.5Se6,
CsCdBi3Se6, Rb2Ag1.5Bi7.5Se13, and Cs2Ag1.5Bi7.5Se13
;
_journal_name_full 'Chemical Communications'
_journal_paper_doi 10.1039/b516790f
_journal_year 2006
_chemical_formula_moiety CsCdBi3Se6
_chemical_formula_sum 'Bi3 Cd Cs Se6'
_chemical_formula_weight 1347.19
_chemical_name_common CsCdBi3Se6
_space_group_IT_number 62
_symmetry_cell_setting orthorhombic
_symmetry_space_group_name_Hall '-P 2ac 2n'
_symmetry_space_group_name_H-M 'P n m a'
_cell_angle_alpha 90.00
_cell_angle_beta 90.00
_cell_angle_gamma 90.00
_cell_formula_units_Z 4
_cell_length_a 26.512(8)
_cell_length_b 4.1192(13)
_cell_length_c 12.396(4)
_cell_measurement_temperature 293(2)
_cell_volume 1353.7(7)
_diffrn_ambient_temperature 293(2)
_exptl_crystal_density_diffrn 6.604
_cod_depositor_comments
;
The following automatic conversions were performed:
'_symmetry_cell_setting' value 'Orthorhombic' changed to 'orthorhombic'
according to '/home/saulius/struct/CIF-dictionaries/cif_core.dic'
dictionary named 'cif_core.dic' version 2.4.1 from 2010-06-29.

Automatic conversion script
Id: cif_fix_enum 1527 2010-12-29 10:47:43Z saulius 
;
_cod_database_code 7100876

loop_
_symmetry_equiv_pos_as_xyz
'x, y, z'
'-x+1/2, -y, z+1/2'
'x+1/2, -y+1/2, -z+1/2'
'-x, y+1/2, -z'
'-x, -y, -z'
'x-1/2, y, -z-1/2'
'-x-1/2, y-1/2, z-1/2'
'x, -y-1/2, z'

loop_
_atom_site_label
_atom_site_type_symbol
_atom_site_fract_x
_atom_site_fract_y
_atom_site_fract_z
_atom_site_U_iso_or_equiv
_atom_site_adp_type
_atom_site_occupancy
_atom_site_symmetry_multiplicity
_atom_site_calc_flag
_atom_site_refinement_flags
_atom_site_disorder_assembly
_atom_site_disorder_group
Bi1 Bi 0.02102(5) -0.2500 0.86147(9) 0.0173(4) Uani 0.605(5) 2 d SP . .
Cd1 Cd 0.02102(5) -0.2500 0.86147(9) 0.0173(4) Uani 0.40 2 d SP . .
Bi2 Bi 0.06187(4) -0.7500 0.58396(9) 0.0208(4) Uani 0.811(5) 2 d SP . .
Cd2 Cd 0.06187(4) -0.7500 0.58396(9) 0.0208(4) Uani 0.19 2 d SP . .
Bi3 Bi -0.10088(5) 0.2500 0.68911(10) 0.0219(5) Uani 0.595(5) 2 d SP . .
Cd3 Cd -0.10088(5) 0.2500 0.68911(10) 0.0219(5) Uani 0.40 2 d SP . .
Bi4 Bi -0.14382(4) -0.2500 0.96928(8) 0.0175(3) Uani 1 2 d S . .
Cs1 Cs -0.21829(8) -0.2500 1.28440(16) 0.0358(5) Uani 1 2 d S . .
Se1 Se -0.16766(10) 0.7500 0.7476(2) 0.0188(6) Uani 1 2 d S . .
Se2 Se 0.08935(10) -0.7500 0.8049(2) 0.0194(6) Uani 1 2 d S . .
Se3 Se 0.13008(11) -0.2500 0.5302(2) 0.0210(6) Uani 1 2 d S . .
Se4 Se 0.05505(10) -0.2500 1.0844(2) 0.0188(6) Uani 1 2 d S . .
Se5 Se -0.20884(11) 0.2500 1.0275(2) 0.0241(6) Uani 1 2 d S . .
Se6 Se -0.02108(10) -0.2500 0.6400(2) 0.0225(6) Uani 1 2 d S . .

loop_
_atom_site_aniso_label
_atom_site_aniso_U_11
_atom_site_aniso_U_22
_atom_site_aniso_U_33
_atom_site_aniso_U_23
_atom_site_aniso_U_13
_atom_site_aniso_U_12
Bi1 0.0227(7) 0.0175(7) 0.0116(7) 0.000 -0.0005(5) 0.000
Cd1 0.0227(7) 0.0175(7) 0.0116(7) 0.000 -0.0005(5) 0.000
Bi2 0.0291(8) 0.0190(7) 0.0143(6) 0.000 -0.0015(5) 0.000
Cd2 0.0291(8) 0.0190(7) 0.0143(6) 0.000 -0.0015(5) 0.000
Bi3 0.0295(8) 0.0186(7) 0.0177(8) 0.000 0.0037(5) 0.000
Cd3 0.0295(8) 0.0186(7) 0.0177(8) 0.000 0.0037(5) 0.000
Bi4 0.0228(6) 0.0156(5) 0.0141(5) 0.000 0.0004(4) 0.000
Cs1 0.0292(11) 0.0432(12) 0.0350(11) 0.000 0.0070(9) 0.000
Se1 0.0242(15) 0.0182(12) 0.0141(12) 0.000 -0.0006(11) 0.000
Se2 0.0224(14) 0.0236(14) 0.0122(12) 0.000 -0.0017(10) 0.000
Se3 0.0279(16) 0.0171(13) 0.0180(14) 0.000 -0.0021(11) 0.000
Se4 0.0230(15) 0.0196(14) 0.0138(13) 0.000 -0.0001(11) 0.000
Se5 0.0269(16) 0.0228(14) 0.0226(14) 0.000 0.0029(12) 0.000
Se6 0.0263(15) 0.0260(15) 0.0152(14) 0.000 -0.0038(11) 0.000

loop_
_geom_bond_atom_site_label_1
_geom_bond_atom_site_label_2
_geom_bond_distance
_geom_bond_site_symmetry_2
_geom_bond_publ_flag
Bi1 Se2 2.831(2) 1_565 ?
Bi1 Se2 2.831(2) . ?
Bi1 Se4 2.906(3) . ?
Bi1 Se4 2.960(2) 5_547 ?
Bi1 Se4 2.960(2) 5_557 ?
Bi1 Se6 2.964(3) . ?
Bi2 Se3 2.821(2) . ?
Bi2 Se3 2.821(2) 1_545 ?
Bi2 Se2 2.834(3) . ?
Bi2 Se6 2.979(3) 5_546 ?
Bi2 Se6 3.092(2) 1_545 ?
Bi2 Se6 3.092(2) . ?
Bi2 Cs1 4.456(3) 5_547 ?
Bi3 Se1 2.811(2) 1_545 ?
Bi3 Se1 2.811(2) . ?
Bi3 Se3 2.827(3) 5_556 ?
Bi3 Se6 3.015(2) . ?
Bi3 Se6 3.015(2) 1_565 ?
Bi3 Se4 3.060(3) 5_557 ?
Bi4 Se5 2.781(2) 1_545 ?
Bi4 Se5 2.781(2) . ?
Bi4 Se1 2.820(3) 1_545 ?
Bi4 Se2 3.150(3) 5_547 ?
Bi4 Se4 3.197(2) 5_557 ?
Bi4 Se4 3.197(2) 5_547 ?
Bi4 Cs1 4.377(2) . ?
Cs1 Se5 3.579(4) 2_455 ?
Cs1 Se2 3.593(4) 5_547 ?
Cs1 Se1 3.687(3) 2_455 ?
Cs1 Se1 3.687(3) 2_465 ?
Cs1 Se5 3.801(3) 1_545 ?
Cs1 Se5 3.801(3) . ?
Cs1 Se3 3.872(3) 5_557 ?
Cs1 Se3 3.872(3) 5_547 ?
Cs1 Cs1 4.1192(13) 1_545 ?
Cs1 Cs1 4.1192(13) 1_565 ?
Cs1 Bi2 4.456(3) 5_547 ?
Se1 Cd3 2.811(2) 1_565 ?
Se1 Bi3 2.811(2) 1_565 ?
Se1 Bi4 2.820(3) 1_565 ?
Se1 Cs1 3.687(3) 2_454 ?
Se1 Cs1 3.687(3) 2_464 ?
Se2 Cd1 2.831(2) 1_545 ?
Se2 Bi1 2.831(2) 1_545 ?
Se2 Bi4 3.150(3) 5_547 ?
Se2 Cs1 3.593(4) 5_547 ?
Se3 Cd2 2.821(2) 1_565 ?
Se3 Bi2 2.821(2) 1_565 ?
Se3 Cd3 2.827(3) 5_556 ?
Se3 Bi3 2.827(3) 5_556 ?
Se3 Cs1 3.872(3) 5_557 ?
Se3 Cs1 3.872(3) 5_547 ?
Se4 Cd1 2.960(2) 5_547 ?
Se4 Bi1 2.960(2) 5_547 ?
Se4 Cd1 2.960(2) 5_557 ?
Se4 Bi1 2.960(2) 5_557 ?
Se4 Cd3 3.060(3) 5_557 ?
Se4 Bi3 3.060(3) 5_557 ?
Se4 Bi4 3.197(2) 5_557 ?
Se4 Bi4 3.197(2) 5_547 ?
Se5 Bi4 2.781(2) 1_565 ?
Se5 Cs1 3.579(4) 2_454 ?
Se5 Cs1 3.801(3) 1_565 ?
Se6 Cd2 2.979(3) 5_546 ?
Se6 Bi2 2.979(3) 5_546 ?
Se6 Cd3 3.015(2) 1_545 ?
Se6 Bi3 3.015(2) 1_545 ?
Se6 Bi2 3.092(2) 1_565 ?
Se6 Cd2 3.092(2) 1_565 ?
